data_2000858
loop_
_publ_author_name
'Jones, P. G.'
'Weinkauf, A.'

_publ_section_title
;
 Redetermination of the structure of
 <i>N</i>-(trimethylsilyl)dimesylamine [(H~3~C)~3~SiN(SO~2~CH~3~)~2~]
 at 178 K
;
_journal_issue 6
_journal_name_full 'Acta Crystallographica Section C'
_journal_page_first 1150
_journal_page_last 1151
_journal_paper_doi 10.1107/S0108270191013355
_journal_volume 48
_journal_year 1992
_chemical_formula_sum 'C5 H15 N O4 S2 Si'
_chemical_formula_weight 245.4
_symmetry_cell_setting monoclinic
_symmetry_space_group_name_H-M 'P 1 21 1'
_cell_angle_alpha 90
_cell_angle_beta 91.86(3)
_cell_angle_gamma 90
_cell_formula_units_Z 4
_cell_length_a 7.746(3)
_cell_length_b 11.965(5)
_cell_length_c 12.538(4)
_cell_volume 1161.4(8)
_diffrn_radiation_type Mo
_diffrn_radiation_wavelength 0.71069
_exptl_absorpt_coefficient_mu 0.5
_exptl_crystal_density_diffrn 1.40
_exptl_crystal_F_000 520
_cod_data_source_file ha0087.cif
_cod_data_source_block ha0087a
_cod_original_sg_symbol_H-M 'P 21'
_cod_original_formula_sum 'C5 H15 N1 O4 S2 Si1'
_cod_database_code 2000858

loop_
_atom_site_label
_atom_site_fract_x
_atom_site_fract_y
_atom_site_fract_z
_atom_site_U_iso_or_equiv
Si .40321(8) .2766 .36593(5) .0272(2)
S(1) .10426(9) .23775(9) .51071(5) .0391(2)
S(2) .01575(7) .27660(8) .29112(4) .0286(2)
C(1) .4398(3) .2982(3) .2226(2) .0446(10)
C(2) .4782(4) .3990(3) .4434(3) .0448(10)
C(3) .5074(4) .1431(3) .4063(3) .0443(10)
C(13) .0116(5) .3615(3) .5561(2) .0530(11)
C(23) -.0075(4) .1413(3) .2392(3) .0466(10)
O(11) .2621(3) .2201(2) .5718(2) .0531(8)
O(12) -.0216(3) .1507(2) .5056(2) .0579(8)
O(21) .0812(2) .3477(2) .21020(10) .0375(6)
O(22) -.1424(2) .3087(2) .3382(2) .0416(6)
N .1682(2) .2663(2) .38720(10) .0293(6)
Si' .40148(7) .76823(8) .14736(5) .0254(2)
S(1') .78439(7) .85231(8) .14909(4) .0264(2)
S(2') .70775(7) .62702(8) .08942(5) .0296(2)
C(1') .3546(3) .9100(3) .1962(3) .0409(9)
C(2') .3397(4) .6638(3) .2481(3) .0414(9)
C(3') .2907(3) .7522(3) .0147(2) .0382(9)
C(13') .8034(4) .9143(3) .0231(2) .0381(9)
C(23') .8072(4) .5642(3) .2029(3) .0430(9)
O(11') .9457(2) .7997(2) .17830(10) .0360(6)
O(12') .7169(2) .9324(2) .2209(2) .0387(6)
O(21') .8323(2) .6427(2) .0092(2) .0405(6)
O(22') .5542(2) .5648(2) .0626(2) .0416(6)
N' .6365(2) .7518(2) .1303(2) .0259(6)
H(1A) .3811 .2402 .1828 ?
H(1B) .4062 .3697 .1941 ?
H(1C) .5623 .2889 .2173 ?
H(2A) .4693 .3884 .5189 ?
H(2B) .5967 .4120 .4269 ?
H(2C) .4098 .4623 .4212 ?
H(3A) .6293 .1475 .3955 ?
H(3B) .4877 .1291 .4803 ?
H(3C) .4588 .0833 .3640 ?
H(13A) -.0174 .3570 .6298 ?
H(13B) .0916 .4217 .5466 ?
H(13C) -.0912 .3748 .5131 ?
H(23A) -.1013 .1449 .1874 ?
H(23B) .0931 .1119 .2064 ?
H(23C) -.0388 .0935 .2969 ?
H(1'A) .3984 .9244 .2674 ?
H(1'B) .3917 .9682 .1495 ?
H(1'C) .2307 .9080 .1957 ?
H(2'A) .3388 .5901 .2179 ?
H(2'B) .4104 .6642 .3124 ?
H(2'C) .2240 .6853 .2641 ?
H(3'A) .3356 .6925 -.0275 ?
H(3'B) .1689 .7418 .0223 ?
H(3'C) .3109 .8223 -.0201 ?
H(13D) .8907 .9709 .0314 ?
H(13E) .8387 .8604 -.0285 ?
H(13F) .6967 .9481 -.0009 ?
H(23D) .8372 .4897 .1820 ?
H(23E) .9096 .6033 .2267 ?
H(23F) .7275 .5610 .2599 ?

loop_
_geom_bond_atom_site_label_1
_geom_bond_atom_site_label_2
_geom_bond_distance
Si C(1) 1.847(3)
Si C(3) 1.853(3)
S(1) C(13) 1.748(4)
S(1) O(12) 1.427(3)
S(2) C(23) 1.752(4)
S(2) O(22) 1.429(2)
Si' C(1') 1.844(3)
Si' C(3') 1.857(3)
S(1') C(13') 1.756(3)
S(1') O(12') 1.426(2)
S(2') C(23') 1.764(3)
S(2') O(22') 1.434(2)
Si C(2) 1.841(3)
Si N 1.853(2)
S(1) O(11) 1.437(2)
S(1) N 1.676(2)
S(2) O(21) 1.430(2)
S(2) N 1.664(2)
Si' C(2') 1.850(3)
Si' N' 1.850(2)
S(1') O(11') 1.436(2)
S(1') N' 1.672(2)
S(2') O(21') 1.429(2)
S(2') N' 1.678(2)
